data_1544183
loop_
_publ_author_name
'Grant, Lauren N.'
'Pinter, Balazs'
'Kurogi, Takashi'
'Carroll, Maria E.'
'Wu, Gang'
'Manor, Brian C.'
'Carroll, Patrick J.'
'Mindiola, Daniel J.'

_publ_section_title
;
 Molecular titanium nitrides: nucleophiles unleashed.
;
_journal_issue 2
_journal_name_full 'Chemical science'
_journal_page_first 1209
_journal_page_last 1224
_journal_paper_doi 10.1039/c6sc03422e
_journal_volume 8
_journal_year 2017
_chemical_formula_moiety 'C88 H124 N6 P4 Ti2, 2(C6 H6)'
_chemical_formula_sum 'C100 H136 N6 P4 Ti2'
_chemical_formula_weight 1641.82
_space_group_crystal_system monoclinic
_space_group_IT_number 15
_space_group_name_Hall '-C 2yc'
_space_group_name_H-M_alt 'C 1 2/c 1'
_symmetry_space_group_name_Hall '-C 2yc'
_symmetry_space_group_name_H-M 'C 1 2/c 1'
_atom_sites_solution_hydrogens geom
_atom_sites_solution_primary direct
_audit_creation_date 2016-06-23
_audit_creation_method
;
Olex2 1.2
(compiled 2016.02.19 svn.r3266 for OlexSys, GUI svn.r5155)
;
_audit_update_record
;
2016-07-04 deposited with the CCDC.
2016-09-22 downloaded from the CCDC.
;
_cell_angle_alpha 90
_cell_angle_beta 129.980(2)
_cell_angle_gamma 90
_cell_formula_units_Z 4
_cell_length_a 30.5846(16)
_cell_length_b 15.6055(8)
_cell_length_c 25.1965(13)
_cell_measurement_reflns_used 9974
_cell_measurement_temperature 100
_cell_measurement_theta_max 27.35
_cell_measurement_theta_min 2.43
_cell_volume 9215.1(9)
_computing_data_collection 'Bruker APEX2 v2014.11-0'
_computing_data_reduction 'Bruker SAINT v8.34A'
_computing_molecular_graphics 'Mercury v3.6'
_computing_publication_material 'Olex2 (Dolomanov et al., 2009)'
_computing_structure_refinement 'SHELXL-2014/7 (Sheldrick, 2008)'
_computing_structure_solution 'ShelXS-1997 (Sheldrick, 2008)'
_diffrn_ambient_temperature 100
_diffrn_measured_fraction_theta_full 1.000
_diffrn_measured_fraction_theta_max 0.994
_diffrn_measurement_device 'CCD area detector'
_diffrn_measurement_device_type 'Bruker APEXII'
_diffrn_measurement_method '\w and \f scans'
_diffrn_radiation_monochromator graphite
_diffrn_radiation_type MoK\a
_diffrn_radiation_wavelength 0.71073
_diffrn_reflns_av_R_equivalents 0.0876
_diffrn_reflns_av_unetI/netI 0.0542
_diffrn_reflns_Laue_measured_fraction_full 1.000
_diffrn_reflns_Laue_measured_fraction_max 0.994
_diffrn_reflns_limit_h_max 39
_diffrn_reflns_limit_h_min -39
_diffrn_reflns_limit_k_max 20
_diffrn_reflns_limit_k_min -20
_diffrn_reflns_limit_l_max 32
_diffrn_reflns_limit_l_min -32
_diffrn_reflns_number 118816
_diffrn_reflns_point_group_measured_fraction_full 1.000
_diffrn_reflns_point_group_measured_fraction_max 0.994
_diffrn_reflns_theta_full 25.242
_diffrn_reflns_theta_max 27.645
_diffrn_reflns_theta_min 1.547
_diffrn_source 'sealed tube'
_exptl_absorpt_coefficient_mu 0.291
_exptl_absorpt_correction_T_max 0.7456
_exptl_absorpt_correction_T_min 0.5846
_exptl_absorpt_correction_type multi-scan
_exptl_absorpt_process_details 'SADABS v2014/4'
_exptl_crystal_colour orange
_exptl_crystal_density_diffrn 1.183
_exptl_crystal_description plank
_exptl_crystal_F_000 3528
_exptl_crystal_size_max 0.45
_exptl_crystal_size_mid 0.06
_exptl_crystal_size_min 0.02
_refine_diff_density_max 1.164
_refine_diff_density_min -0.484
_refine_diff_density_rms 0.075
_refine_ls_extinction_method none
_refine_ls_goodness_of_fit_ref 1.055
_refine_ls_hydrogen_treatment constr
_refine_ls_matrix_type full
_refine_ls_number_parameters 511
_refine_ls_number_reflns 10690
_refine_ls_number_restraints 0
_refine_ls_restrained_S_all 1.055
_refine_ls_R_factor_all 0.1055
_refine_ls_R_factor_gt 0.0646
_refine_ls_shift/su_max 0.001
_refine_ls_shift/su_mean 0.000
_refine_ls_structure_factor_coef Fsqd
_refine_ls_weighting_details 'w=1/[\s^2^(Fo^2^)+(0.0429P)^2^+40.8513P] where P=(Fo^2^+2Fc^2^)/3'
_refine_ls_weighting_scheme calc
_refine_ls_wR_factor_gt 0.1376
_refine_ls_wR_factor_ref 0.1563
_reflns_number_gt 7336
_reflns_number_total 10690
_reflns_threshold_expression 'I > 2\s(I)'
_cod_data_source_file c6sc03422e2.cif
_cod_data_source_block 9143
_cod_depositor_comments
;Adding full bibliography for 1544183--1544188.cif.

 Adding full bibliography for 1544183--1544188.cif.

The following automatic conversions were performed:

data name '_exptl_crystal_color' was replaced with
'_exptl_crystal_colour' as specified in the replacement file
'data/replacement-values/replacement_tags.lst'.

Automatic conversion script
Id: cif_correct_tags 9268 2022-04-12 08:56:07Z antanas 
;
_cod_database_code 1544183

loop_
_space_group_symop_operation_xyz
'x, y, z'
'-x, y, -z+1/2'
'x+1/2, y+1/2, z'
'-x+1/2, y+1/2, -z+1/2'
'-x, -y, -z'
'x, -y, z-1/2'
'-x+1/2, -y+1/2, -z'
'x+1/2, -y+1/2, z-1/2'

loop_
_atom_site_label
_atom_site_type_symbol
_atom_site_fract_x
_atom_site_fract_y
_atom_site_fract_z
_atom_site_U_iso_or_equiv
_atom_site_adp_type
_atom_site_occupancy
_atom_site_site_symmetry_order
_atom_site_calc_flag
_atom_site_refinement_flags_posn
_atom_site_refinement_flags_adp
_atom_site_refinement_flags_occupancy
Ti1 Ti 0.5000 0.75950(5) 0.7500 0.01996(18) Uani 1 2 d S T P
Ti2 Ti 0.5000 0.44454(5) 0.7500 0.01926(18) Uani 1 2 d S T P
P1 P 0.61044(3) 0.78134(5) 0.85951(4) 0.02216(18) Uani 1 1 d . . .
P2 P 0.57188(3) 0.42326(5) 0.72179(4) 0.02292(18) Uani 1 1 d . . .
N1 N 0.53329(10) 0.82051(15) 0.70808(14) 0.0233(6) Uani 1 1 d . . .
N2 N 0.57275(10) 0.38662(15) 0.83874(14) 0.0231(6) Uani 1 1 d . . .
N3 N 0.5000 0.5620(2) 0.7500 0.0182(7) Uani 1 2 d S T P
N4 N 0.5000 0.6421(2) 0.7500 0.0198(7) Uani 1 2 d S T P
C1 C 0.59129(12) 0.81555(18) 0.73851(17) 0.0239(7) Uani 1 1 d . . .
C2 C 0.61006(12) 0.83171(19) 0.70085(18) 0.0262(7) Uani 1 1 d . . .
H2 H 0.5834 0.8506 0.6542 0.035 Uiso 1 1 calc R . .
C3 C 0.66672(13) 0.8205(2) 0.73072(19) 0.0306(8) Uani 1 1 d . . .
H3 H 0.6778 0.8316 0.7037 0.041 Uiso 1 1 calc R . .
C4 C 0.70780(13) 0.7937(2) 0.79882(18) 0.0310(8) Uani 1 1 d . . .
C5 C 0.69029(12) 0.7813(2) 0.83724(17) 0.0267(7) Uani 1 1 d . . .
H5 H 0.7178 0.7644 0.8843 0.036 Uiso 1 1 calc R . .
C6 C 0.63353(12) 0.79271(19) 0.80898(17) 0.0243(7) Uani 1 1 d . . .
C7 C 0.76956(14) 0.7805(3) 0.8303(2) 0.0468(10) Uani 1 1 d . . .
H7a H 0.7917 0.8322 0.8557 0.070 Uiso 1 1 calc GR . .
H7b H 0.7712 0.7692 0.7933 0.070 Uiso 1 1 calc GR . .
H7c H 0.7856 0.7317 0.8621 0.070 Uiso 1 1 calc GR . .
C8 C 0.66111(12) 0.70146(19) 0.92622(16) 0.0233(7) Uani 1 1 d . . .
H8 H 0.7003 0.7225 0.9482 0.031 Uiso 1 1 calc R . .
C9 C 0.65404(13) 0.61547(19) 0.89268(18) 0.0283(7) Uani 1 1 d . . .
H9a H 0.6781 0.5725 0.9288 0.042 Uiso 1 1 calc GR . .
H9b H 0.6654 0.6212 0.8643 0.042 Uiso 1 1 calc GR . .
H9c H 0.6140 0.5975 0.8634 0.042 Uiso 1 1 calc GR . .
C10 C 0.65783(13) 0.6934(2) 0.98403(17) 0.0300(7) Uani 1 1 d . . .
H10a H 0.6206 0.6700 0.9650 0.045 Uiso 1 1 calc GR . .
H10b H 0.6628 0.7501 1.0040 0.045 Uiso 1 1 calc GR . .
H10c H 0.6881 0.6550 1.0201 0.045 Uiso 1 1 calc GR . .
C11 C 0.63348(12) 0.88280(19) 0.90981(18) 0.0296(8) Uani 1 1 d . . .
H11 H 0.6185 0.8822 0.9353 0.039 Uiso 1 1 calc R . .
C12 C 0.60627(14) 0.9581(2) 0.8602(2) 0.0407(9) Uani 1 1 d . . .
H12a H 0.6127 1.0106 0.8858 0.061 Uiso 1 1 calc GR . .
H12b H 0.5652 0.9481 0.8246 0.061 Uiso 1 1 calc GR . .
H12c H 0.6233 0.9644 0.8383 0.061 Uiso 1 1 calc GR . .
C13 C 0.69837(13) 0.8963(2) 0.9635(2) 0.0374(9) Uani 1 1 d . . .
H13a H 0.7146 0.8943 0.9404 0.056 Uiso 1 1 calc GR . .
H13b H 0.7154 0.8509 0.9986 0.056 Uiso 1 1 calc GR . .
H13c H 0.7064 0.9521 0.9859 0.056 Uiso 1 1 calc GR . .
C14 C 0.49795(12) 0.85207(19) 0.63791(18) 0.0266(7) Uani 1 1 d . . .
C15 C 0.47154(12) 0.7943(2) 0.58207(18) 0.0267(7) Uani 1 1 d . . .
C16 C 0.43888(13) 0.8250(2) 0.51446(19) 0.0323(8) Uani 1 1 d . . .
H16 H 0.4200 0.7850 0.4774 0.043 Uiso 1 1 calc R . .
C17 C 0.43303(14) 0.9118(2) 0.4994(2) 0.0371(9) Uani 1 1 d . . .
C18 C 0.46130(14) 0.9676(2) 0.5550(2) 0.0391(9) Uani 1 1 d . . .
H18 H 0.4585 1.0273 0.5459 0.052 Uiso 1 1 calc R . .
C19 C 0.49399(13) 0.9406(2) 0.6240(2) 0.0341(8) Uani 1 1 d . . .
C20 C 0.48382(13) 0.70071(19) 0.59597(17) 0.0279(7) Uani 1 1 d . . .
H20a H 0.4628 0.6698 0.5519 0.042 Uiso 1 1 calc GR . .
H20b H 0.4719 0.6800 0.6217 0.042 Uiso 1 1 calc GR . .
H20c H 0.5248 0.6909 0.6234 0.042 Uiso 1 1 calc GR . .
C21 C 0.40001(18) 0.9439(3) 0.4261(2) 0.0517(11) Uani 1 1 d . . .
H21a H 0.3994 1.0067 0.4258 0.078 Uiso 1 1 calc GR . .
H21b H 0.3608 0.9220 0.3971 0.078 Uiso 1 1 calc GR . .
H21c H 0.4184 0.9237 0.4078 0.078 Uiso 1 1 calc GR . .
C22 C 0.52709(14) 1.0046(2) 0.6817(2) 0.0421(10) Uani 1 1 d . . .
H22a H 0.5678 0.9988 0.7055 0.063 Uiso 1 1 calc GR . .
H22b H 0.5207 0.9942 0.7146 0.063 Uiso 1 1 calc GR . .
H22c H 0.5144 1.0626 0.6627 0.063 Uiso 1 1 calc GR . .
C23 C 0.62793(12) 0.38915(18) 0.85933(17) 0.0235(7) Uani 1 1 d . . .
C24 C 0.67737(13) 0.3710(2) 0.92814(18) 0.0285(7) Uani 1 1 d . . .
H24 H 0.6736 0.3544 0.9613 0.038 Uiso 1 1 calc R . .
C25 C 0.73137(13) 0.3771(2) 0.94774(18) 0.0306(8) Uani 1 1 d . . .
H25 H 0.7638 0.3642 0.9942 0.041 Uiso 1 1 calc R . .
C26 C 0.73954(13) 0.4014(2) 0.90172(18) 0.0296(7) Uani 1 1 d . . .
C27 C 0.69118(13) 0.41757(19) 0.83424(18) 0.0268(7) Uani 1 1 d . . .
H27 H 0.6956 0.4337 0.8016 0.036 Uiso 1 1 calc R . .
C28 C 0.63588(12) 0.41114(18) 0.81191(17) 0.0233(7) Uani 1 1 d . . .
C29 C 0.79895(14) 0.4089(3) 0.9246(2) 0.0416(9) Uani 1 1 d . . .
H29a H 0.8177 0.4603 0.9532 0.062 Uiso 1 1 calc GR . .
H29b H 0.7963 0.4130 0.8838 0.062 Uiso 1 1 calc GR . .
H29c H 0.8213 0.3581 0.9517 0.062 Uiso 1 1 calc GR . .
C30 C 0.59128(16) 0.5050(3) 0.68699(19) 0.0429(9) Uani 1 1 d . . .
H30 H 0.6262 0.4820 0.6963 0.057 Uiso 1 1 calc R . .
C31 C 0.60918(17) 0.5865(2) 0.7246(2) 0.0463(10) Uani 1 1 d . . .
H31a H 0.6173 0.6280 0.7027 0.069 Uiso 1 1 calc GR . .
H31b H 0.6436 0.5775 0.7728 0.069 Uiso 1 1 calc GR . .
H31c H 0.5786 0.6087 0.7234 0.069 Uiso 1 1 calc GR . .
C32 C 0.54660(14) 0.5115(2) 0.60844(18) 0.0321(8) Uani 1 1 d . . .
H32a H 0.5100 0.5290 0.5953 0.048 Uiso 1 1 calc GR . .
H32b H 0.5422 0.4556 0.5878 0.048 Uiso 1 1 calc GR . .
H32c H 0.5588 0.5540 0.5916 0.048 Uiso 1 1 calc GR . .
C33 C 0.57051(14) 0.3247(2) 0.6790(2) 0.0354(8) Uani 1 1 d . . .
H33 H 0.5333 0.3245 0.6306 0.047 Uiso 1 1 calc R . .
C34 C 0.57163(15) 0.2456(2) 0.7146(2) 0.0435(10) Uani 1 1 d . . .
H34a H 0.5675 0.1944 0.6891 0.065 Uiso 1 1 calc GR . .
H34b H 0.5402 0.2481 0.7156 0.065 Uiso 1 1 calc GR . .
H34c H 0.6080 0.2429 0.7621 0.065 Uiso 1 1 calc GR . .
C35 C 0.61812(16) 0.3162(3) 0.6742(2) 0.0479(10) Uani 1 1 d . . .
H35a H 0.6554 0.3160 0.7209 0.072 Uiso 1 1 calc GR . .
H35b H 0.6161 0.3646 0.6480 0.072 Uiso 1 1 calc GR . .
H35c H 0.6131 0.2625 0.6507 0.072 Uiso 1 1 calc GR . .
C36 C 0.57251(12) 0.34978(19) 0.89082(17) 0.0251(7) Uani 1 1 d . . .
C37 C 0.57841(13) 0.4012(2) 0.94057(17) 0.0268(7) Uani 1 1 d . . .
C38 C 0.57855(14) 0.3637(2) 0.99075(19) 0.0345(8) Uani 1 1 d . . .
H38 H 0.5820 0.3994 1.0238 0.046 Uiso 1 1 calc R . .
C39 C 0.57380(14) 0.2761(2) 0.9939(2) 0.0393(9) Uani 1 1 d . . .
C40 C 0.57113(13) 0.2259(2) 0.9467(2) 0.0382(9) Uani 1 1 d . . .
H40 H 0.5693 0.1654 0.9492 0.051 Uiso 1 1 calc R . .
C41 C 0.57103(13) 0.2601(2) 0.89590(19) 0.0323(8) Uani 1 1 d . . .
C42 C 0.59083(15) 0.4954(2) 0.94479(19) 0.0331(8) Uani 1 1 d . . .
H42a H 0.5894 0.5226 0.9787 0.050 Uiso 1 1 calc GR . .
H42b H 0.5623 0.5218 0.8993 0.050 Uiso 1 1 calc GR . .
H42c H 0.6289 0.5032 0.9591 0.050 Uiso 1 1 calc GR . .
C43 C 0.57402(17) 0.2363(3) 1.0483(2) 0.0530(11) Uani 1 1 d . . .
H43a H 0.5928 0.2750 1.0881 0.080 Uiso 1 1 calc GR . .
H43b H 0.5947 0.1818 1.0632 0.080 Uiso 1 1 calc GR . .
H43c H 0.5347 0.2260 1.0291 0.080 Uiso 1 1 calc GR . .
C44 C 0.57267(16) 0.2012(2) 0.8503(2) 0.0443(10) Uani 1 1 d . . .
H44a H 0.5654 0.1423 0.8563 0.066 Uiso 1 1 calc GR . .
H44b H 0.6103 0.2044 0.8628 0.066 Uiso 1 1 calc GR . .
H44c H 0.5434 0.2184 0.8018 0.066 Uiso 1 1 calc GR . .
C45 C 0.7180(2) 0.02396(18) 0.8249(2) 0.097(2) Uani 1 1 d . . .
H45 H 0.7000 -0.0294 0.8180 0.129 Uiso 1 1 calc R . .
C46 C 0.71519(18) 0.0899(2) 0.8600(2) 0.090(2) Uani 1 1 d G . .
H46 H 0.6954 0.0814 0.8771 0.120 Uiso 1 1 calc R . .
C47 C 0.74152(16) 0.16830(17) 0.87018(19) 0.0679(14) Uani 1 1 d G . .
H47 H 0.7396 0.2132 0.8941 0.090 Uiso 1 1 calc R . .
C48 C 0.77063(16) 0.18075(19) 0.8452(2) 0.0779(16) Uani 1 1 d G . .
H48 H 0.7886 0.2341 0.8521 0.104 Uiso 1 1 calc R . .
C49 C 0.77340(17) 0.1148(3) 0.8101(2) 0.0893(19) Uani 1 1 d G . .
H49 H 0.7932 0.1233 0.7931 0.119 Uiso 1 1 calc R . .
C50 C 0.7471(2) 0.0364(2) 0.8000(2) 0.104(2) Uani 1 1 d G . .
H50 H 0.7490 -0.0085 0.7760 0.138 Uiso 1 1 calc R . .

loop_
_atom_site_aniso_label
_atom_site_aniso_U_11
_atom_site_aniso_U_22
_atom_site_aniso_U_33
_atom_site_aniso_U_23
_atom_site_aniso_U_13
_atom_site_aniso_U_12
Ti1 0.0079(3) 0.0155(4) 0.0315(4) 0.000 0.0104(3) 0.000
Ti2 0.0113(3) 0.0153(4) 0.0299(4) 0.000 0.0126(3) 0.000
P1 0.0089(3) 0.0194(4) 0.0320(5) -0.0048(3) 0.0103(3) -0.0008(3)
P2 0.0146(4) 0.0223(4) 0.0327(5) -0.0028(3) 0.0155(4) -0.0032(3)
N1 0.0097(11) 0.0179(12) 0.0359(15) 0.0007(11) 0.0118(11) -0.0009(9)
N2 0.0160(12) 0.0194(13) 0.0343(15) 0.0046(11) 0.0163(12) 0.0033(10)
N3 0.0138(16) 0.0174(17) 0.0257(19) 0.000 0.0138(15) 0.000
N4 0.0103(15) 0.0156(17) 0.026(2) 0.000 0.0085(15) 0.000
C1 0.0111(13) 0.0156(14) 0.0407(19) -0.0042(13) 0.0147(14) -0.0030(10)
C2 0.0158(14) 0.0219(15) 0.0364(19) -0.0056(14) 0.0148(14) -0.0042(12)
C3 0.0179(15) 0.0334(18) 0.043(2) -0.0118(15) 0.0204(16) -0.0065(13)
C4 0.0138(14) 0.0376(19) 0.041(2) -0.0129(16) 0.0172(15) -0.0052(13)
C5 0.0115(13) 0.0320(17) 0.0312(18) -0.0090(14) 0.0113(13) -0.0028(12)
C6 0.0133(13) 0.0191(14) 0.0388(19) -0.0075(13) 0.0160(14) -0.0027(11)
C7 0.0149(15) 0.081(3) 0.043(2) -0.011(2) 0.0182(16) -0.0016(17)
C8 0.0104(13) 0.0220(15) 0.0291(17) -0.0039(13) 0.0088(13) 0.0011(11)
C9 0.0204(15) 0.0236(16) 0.0371(19) -0.0014(14) 0.0167(15) 0.0033(12)
C10 0.0169(14) 0.0316(17) 0.0306(18) -0.0036(14) 0.0103(14) 0.0031(13)
C11 0.0136(14) 0.0235(16) 0.045(2) -0.0096(14) 0.0160(15) -0.0026(12)
C12 0.0257(17) 0.0192(16) 0.071(3) -0.0070(17) 0.0283(19) -0.0008(13)
C13 0.0160(15) 0.0299(17) 0.056(2) -0.0179(17) 0.0186(16) -0.0056(13)
C14 0.0117(13) 0.0220(15) 0.044(2) 0.0034(14) 0.0166(14) -0.0003(11)
C15 0.0120(13) 0.0259(16) 0.0396(19) 0.0044(14) 0.0153(14) -0.0003(12)
C16 0.0191(15) 0.0319(18) 0.042(2) 0.0042(15) 0.0175(16) 0.0007(13)
C17 0.0252(17) 0.0345(19) 0.053(2) 0.0119(17) 0.0260(18) 0.0076(14)
C18 0.0274(17) 0.0279(18) 0.067(3) 0.0178(18) 0.0325(19) 0.0092(14)
C19 0.0188(15) 0.0238(16) 0.060(2) 0.0018(16) 0.0255(17) 0.0002(13)
C20 0.0174(14) 0.0224(15) 0.0352(19) -0.0001(14) 0.0129(14) -0.0019(12)
C21 0.047(2) 0.048(2) 0.063(3) 0.021(2) 0.037(2) 0.0165(19)
C22 0.0260(17) 0.0199(16) 0.072(3) 0.0026(17) 0.0277(19) -0.0005(13)
C23 0.0137(13) 0.0151(14) 0.0361(18) -0.0008(13) 0.0135(13) 0.0010(11)
C24 0.0199(15) 0.0261(16) 0.0369(19) 0.0021(14) 0.0171(15) 0.0037(12)
C25 0.0160(14) 0.0269(17) 0.037(2) -0.0018(14) 0.0118(15) 0.0036(12)
C26 0.0169(14) 0.0258(16) 0.044(2) -0.0076(15) 0.0185(15) -0.0005(12)
C27 0.0205(15) 0.0231(16) 0.041(2) -0.0046(14) 0.0214(15) -0.0025(12)
C28 0.0155(13) 0.0192(15) 0.0342(18) -0.0022(13) 0.0155(14) -0.0012(11)
C29 0.0181(16) 0.051(2) 0.050(2) -0.0044(19) 0.0193(17) -0.0022(15)
C30 0.038(2) 0.046(2) 0.038(2) -0.0024(18) 0.0209(18) -0.0197(17)
C31 0.041(2) 0.040(2) 0.046(2) -0.0013(18) 0.022(2) -0.0092(17)
C32 0.0328(18) 0.0279(17) 0.040(2) -0.0038(15) 0.0256(17) -0.0087(14)
C33 0.0241(16) 0.0361(19) 0.047(2) -0.0080(17) 0.0235(17) 0.0010(14)
C34 0.0311(18) 0.0276(18) 0.072(3) -0.0103(18) 0.033(2) -0.0031(15)
C35 0.039(2) 0.051(2) 0.072(3) -0.009(2) 0.044(2) 0.0037(18)
C36 0.0143(14) 0.0224(15) 0.0363(19) 0.0078(13) 0.0152(14) 0.0060(11)
C37 0.0192(14) 0.0288(16) 0.0317(18) 0.0087(14) 0.0160(14) 0.0080(13)
C38 0.0252(17) 0.044(2) 0.038(2) 0.0115(16) 0.0220(16) 0.0108(15)
C39 0.0216(16) 0.046(2) 0.050(2) 0.0249(19) 0.0224(17) 0.0141(15)
C40 0.0197(15) 0.0274(17) 0.060(2) 0.0204(17) 0.0222(17) 0.0090(13)
C41 0.0149(14) 0.0287(17) 0.051(2) 0.0113(16) 0.0198(16) 0.0077(12)
C42 0.0327(18) 0.0282(17) 0.042(2) 0.0022(15) 0.0253(17) 0.0063(14)
C43 0.039(2) 0.059(3) 0.063(3) 0.032(2) 0.034(2) 0.0141(19)
C44 0.0349(19) 0.0220(17) 0.086(3) 0.0004(18) 0.043(2) 0.0026(14)
C45 0.146(6) 0.054(3) 0.162(6) -0.043(4) 0.131(6) -0.042(4)
C46 0.128(5) 0.060(3) 0.134(5) -0.044(3) 0.107(5) -0.050(3)
C47 0.092(4) 0.040(2) 0.065(3) -0.013(2) 0.048(3) -0.025(3)
C48 0.081(4) 0.057(3) 0.090(4) 0.000(3) 0.052(3) -0.022(3)
C49 0.094(4) 0.081(4) 0.126(5) 0.012(4) 0.086(4) -0.006(3)
C50 0.147(6) 0.073(4) 0.159(7) -0.030(4) 0.129(6) -0.023(4)

loop_
_atom_type_symbol
_atom_type_description
_atom_type_scat_dispersion_real
_atom_type_scat_dispersion_imag
_atom_type_scat_source
C C 0.0033 0.0016 'International Tables Vol C Tables 4.2.6.8 and 6.1.1.4'
H H 0.0000 0.0000 'International Tables Vol C Tables 4.2.6.8 and 6.1.1.4'
N N 0.0061 0.0033 'International Tables Vol C Tables 4.2.6.8 and 6.1.1.4'
P P 0.1023 0.0942 'International Tables Vol C Tables 4.2.6.8 and 6.1.1.4'
Ti Ti 0.2776 0.4457 'International Tables Vol C Tables 4.2.6.8 and 6.1.1.4'

loop_
_geom_angle_atom_site_label_1
_geom_angle_atom_site_label_2
_geom_angle_atom_site_label_3
_geom_angle
_geom_angle_site_symmetry_1
_geom_angle_site_symmetry_3
P1 Ti1 P1 165.37(4) . 2_656
N1 Ti1 P1 76.29(7) . .
N1 Ti1 P1 76.30(7) 2_656 2_656
N1 Ti1 P1 97.00(7) . 2_656
N1 Ti1 P1 97.00(7) 2_656 .
N1 Ti1 N1 126.29(14) . 2_656
N4 Ti1 P1 97.31(2) . .
N4 Ti1 P1 97.31(2) . 2_656
N4 Ti1 N1 116.86(7) . 2_656
N4 Ti1 N1 116.86(7) . .
P2 Ti2 P2 166.03(4) 2_656 .
N2 Ti2 P2 98.67(7) 2_656 .
N2 Ti2 P2 98.66(7) . 2_656
N2 Ti2 P2 75.18(7) 2_656 2_656
N2 Ti2 P2 75.18(7) . .
N2 Ti2 N2 128.79(14) . 2_656
N3 Ti2 P2 96.99(2) . .
N3 Ti2 P2 96.99(2) . 2_656
N3 Ti2 N2 115.61(7) . .
N3 Ti2 N2 115.61(7) . 2_656
C6 P1 Ti1 95.23(10) . .
C6 P1 C8 103.08(14) . .
C6 P1 C11 104.27(15) . .
C8 P1 Ti1 127.99(10) . .
C8 P1 C11 102.98(14) . .
C11 P1 Ti1 119.03(10) . .
C28 P2 Ti2 95.07(10) . .
C28 P2 C30 104.35(15) . .
C28 P2 C33 104.02(15) . .
C30 P2 Ti2 126.66(14) . .
C30 P2 C33 100.95(18) . .
C33 P2 Ti2 121.90(11) . .
C1 N1 Ti1 123.1(2) . .
C1 N1 C14 112.0(2) . .
C14 N1 Ti1 123.08(17) . .
C23 N2 Ti2 125.5(2) . .
C23 N2 C36 112.4(2) . .
C36 N2 Ti2 121.53(17) . .
N4 N3 Ti2 180.0 . .
N3 N4 Ti1 180.0 . .
N1 C1 C2 122.5(3) . .
N1 C1 C6 120.7(3) . .
C2 C1 C6 116.8(3) . .
C3 C2 C1 121.2(3) . .
C2 C3 C4 122.1(3) . .
C3 C4 C7 121.3(3) . .
C5 C4 C3 117.1(3) . .
C5 C4 C7 121.6(3) . .
C4 C5 C6 122.3(3) . .
C1 C6 P1 116.8(2) . .
C5 C6 P1 122.9(3) . .
C5 C6 C1 120.2(3) . .
C9 C8 P1 110.5(2) . .
C9 C8 C10 112.5(3) . .
C10 C8 P1 113.0(2) . .
C12 C11 P1 109.3(2) . .
C12 C11 C13 109.5(3) . .
C13 C11 P1 115.2(2) . .
C15 C14 N1 120.2(3) . .
C15 C14 C19 118.4(3) . .
C19 C14 N1 121.0(3) . .
C14 C15 C20 119.7(3) . .
C16 C15 C14 120.2(3) . .
C16 C15 C20 119.8(3) . .
C17 C16 C15 122.3(3) . .
C16 C17 C21 121.6(4) . .
C18 C17 C16 116.8(3) . .
C18 C17 C21 121.5(3) . .
C17 C18 C19 123.5(3) . .
C14 C19 C22 121.0(3) . .
C18 C19 C14 118.7(3) . .
C18 C19 C22 120.2(3) . .
N2 C23 C24 121.9(3) . .
C28 C23 N2 120.9(3) . .
C28 C23 C24 117.2(3) . .
C25 C24 C23 120.8(3) . .
C26 C25 C24 122.2(3) . .
C25 C26 C29 121.2(3) . .
C27 C26 C25 116.9(3) . .
C27 C26 C29 121.9(3) . .
C26 C27 C28 122.8(3) . .
C23 C28 P2 116.8(2) . .
C27 C28 P2 123.1(3) . .
C27 C28 C23 119.9(3) . .
C31 C30 P2 113.1(3) . .
C31 C30 C32 115.6(3) . .
C32 C30 P2 111.6(2) . .
C34 C33 P2 110.4(3) . .
C34 C33 C35 108.2(3) . .
C35 C33 P2 116.5(3) . .
C37 C36 N2 121.0(3) . .
C37 C36 C41 118.8(3) . .
C41 C36 N2 120.0(3) . .
C36 C37 C42 120.3(3) . .
C38 C37 C36 119.8(3) . .
C38 C37 C42 119.6(3) . .
C39 C38 C37 122.0(4) . .
C38 C39 C40 117.4(3) . .
C38 C39 C43 121.6(4) . .
C40 C39 C43 120.9(4) . .
C39 C40 C41 122.8(3) . .
C36 C41 C44 121.4(3) . .
C40 C41 C36 119.0(3) . .
C40 C41 C44 119.5(3) . .
C50 C45 C46 120.0 . .
C45 C46 C47 120.0 . .
C48 C47 C46 120.0 . .
C47 C48 C49 120.0 . .
C50 C49 C48 120.0 . .
C45 C50 C49 120.0 . .

loop_
_geom_bond_atom_site_label_1
_geom_bond_atom_site_label_2
_geom_bond_distance
_geom_bond_site_symmetry_2
Ti1 P1 2.6763(7) 2_656
Ti1 P1 2.6763(8) .
Ti1 N1 2.107(3) 2_656
Ti1 N1 2.107(3) .
Ti1 N4 1.832(3) .
Ti2 P2 2.7306(8) 2_656
Ti2 P2 2.7306(8) .
Ti2 N2 2.091(2) 2_656
Ti2 N2 2.091(2) .
Ti2 N3 1.833(3) .
P1 C6 1.818(3) .
P1 C8 1.853(3) .
P1 C11 1.861(3) .
P2 C28 1.820(3) .
P2 C30 1.848(4) .
P2 C33 1.862(3) .
N1 C1 1.412(3) .
N1 C14 1.442(4) .
N2 C23 1.412(3) .
N2 C36 1.437(4) .
N3 N4 1.250(4) .
C1 C2 1.412(5) .
C1 C6 1.415(5) .
C2 C3 1.387(4) .
C3 C4 1.388(5) .
C4 C5 1.388(5) .
C4 C7 1.521(4) .
C5 C6 1.402(4) .
C8 C9 1.525(4) .
C8 C10 1.528(5) .
C11 C12 1.517(5) .
C11 C13 1.537(4) .
C14 C15 1.408(5) .
C14 C19 1.411(4) .
C15 C16 1.393(5) .
C15 C20 1.493(4) .
C16 C17 1.388(5) .
C17 C18 1.381(5) .
C17 C21 1.512(5) .
C18 C19 1.403(5) .
C19 C22 1.498(5) .
C23 C24 1.416(4) .
C23 C28 1.407(4) .
C24 C25 1.390(4) .
C25 C26 1.387(5) .
C26 C27 1.382(5) .
C26 C29 1.517(4) .
C27 C28 1.401(4) .
C30 C31 1.466(5) .
C30 C32 1.523(5) .
C33 C34 1.514(5) .
C33 C35 1.543(5) .
C36 C37 1.399(5) .
C36 C41 1.409(4) .
C37 C38 1.391(5) .
C37 C42 1.505(5) .
C38 C39 1.382(5) .
C39 C40 1.383(6) .
C39 C43 1.500(5) .
C40 C41 1.385(5) .
C41 C44 1.498(5) .
C45 C46 1.3951 .
C45 C50 1.3948 .
C46 C47 1.3952 .
C47 C48 1.3948 .
C48 C49 1.3950 .
C49 C50 1.3949 .
